data_2002804
loop_
_publ_author_name
'Beck, J'
'Biedenkopf, P'
'Mueller-Buschbaum, K'

_publ_section_title
;
Synthese und Kristallstruktur von (Te Cl3)2 Mo Cl6 und beta-(Te Cl3)2
Re Cl6
;
_journal_name_full
;
Zeitschrift fuer Naturforschung, Teil B. Anorganische Chemie,
Organische Chemie (42,1987-)
;
_journal_page_first 727
_journal_page_last 732
_journal_volume 51
_journal_year 1996
_chemical_formula_structural '(Te Cl3)2 (Re Cl6)'
_chemical_formula_sum 'Cl12 Re Te2'
_chemical_name_systematic
;
Bis(trichlorotellurium) hexachlororhenate(IV)
;
_space_group_IT_number 148
_symmetry_cell_setting trigonal
_symmetry_space_group_name_Hall '-R 3'
_symmetry_space_group_name_H-M 'R -3 :H'
_cell_angle_alpha 90
_cell_angle_beta 90
_cell_angle_gamma 120
_cell_formula_units_Z 9
_cell_length_a 11.133(3)
_cell_length_b 11.133
_cell_length_c 35.46399(1800)
_cell_volume 3806.6
_refine_ls_R_factor_all 0.0344
_cod_original_sg_symbol_H-M 'R -3 H'
_cod_database_code 2002804

loop_
_symmetry_equiv_pos_as_xyz
x,y,z
-y,x-y,z
y-x,-x,z
-x,-y,-z
y,y-x,-z
x-y,x,-z
1/3+x,2/3+y,2/3+z
2/3+x,1/3+y,1/3+z
1/3-y,2/3+x-y,2/3+z
2/3-y,1/3+x-y,1/3+z
1/3-x+y,2/3-x,2/3+z
2/3-x+y,1/3-x,1/3+z
1/3-x,2/3-y,2/3-z
2/3-x,1/3-y,1/3-z
1/3+y,2/3-x+y,2/3-z
2/3+y,1/3-x+y,1/3-z
1/3+x-y,2/3+x,2/3-z
2/3+x-y,1/3+x,1/3-z

loop_
_atom_site_aniso_label
_atom_site_aniso_U_11
_atom_site_aniso_U_12
_atom_site_aniso_U_13
_atom_site_aniso_U_22
_atom_site_aniso_U_23
_atom_site_aniso_U_33
Re1 0.0323(2) 0.01613(10) 0. 0.0323(2) 0. 0.0455(4)
Re2 0.0312(3) 0.01562(13) 0. 0.0312(3) 0. 0.0350(4)
Te1 0.0347(3) 0.0175(2) -0.0037(2) 0.0348(3) 0.0005(2) 0.0428(3)
Cl1 0.0494(13) 0.0338(13) 0.0088(11) 0.079(2) 0.0080(13) 0.0521(14)
Cl2 0.0632(15) 0.0346(12) -0.0120(12) 0.0554(14) -0.0147(11) 0.0550(14)
Cl3 0.0558(14) 0.0328(12) -0.0107(11) 0.0534(13) 0.0039(11) 0.0572(14)
Cl4 0.0517(13) 0.0198(10) 0.0051(11) 0.0418(12) -0.0105(10) 0.0570(14)
Cl5 0.0394(11) 0.0176(10) 0.0096(10) 0.0449(12) -0.0026(10) 0.0567(13)
Cl6 0.0354(10) 0.0157(9) -0.0099(9) 0.0375(10) -0.0032(9) 0.0481(12)

loop_
_atom_site_label
_atom_site_type_symbol
_atom_site_symmetry_multiplicity
_atom_site_Wyckoff_symbol
_atom_site_fract_x
_atom_site_fract_y
_atom_site_fract_z
_atom_site_occupancy
_atom_site_attached_hydrogens
_atom_site_calc_flag
Re1 Re4+ 6 c -0.3333 0.3333 0.08018(2) 1. 0 d
Re2 Re4+ 3 b 0.3333 0.6667 0.1667 1. 0 d
Te1 Te4+ 18 f 0.02685(5) 0.69922(5) 0.08140(2) 1. 0 d
Cl1 Cl1- 18 f 0.2220(3) 0.7902(3) 0.04407(7) 1. 0 d
Cl2 Cl1- 18 f 0.1024(3) 0.8788(3) 0.12365(7) 1. 0 d
Cl3 Cl1- 18 f -0.0828(3) 0.7817(2) 0.04276(7) 1. 0 d
Cl4 Cl1- 18 f -0.2390(2) 0.5316(2) 0.11938(7) 1. 0 d
Cl5 Cl1- 18 f -0.1350(2) 0.4324(2) 0.04134(7) 1. 0 d
Cl6 Cl1- 18 f 0.1330(2) 0.5565(2) 0.12913(6) 1. 0 d

loop_
_atom_type_symbol
_atom_type_oxidation_number
Re4+ 4.000
Te4+ 4.000
Cl1- -1.000
